data_7218577
loop_
_publ_author_name
'Wang, Yanyan'
'Mu, Ying'
'Sun, Yanjun'
'Li, Jiyang'

_publ_section_title
;
 Two New Four-Connected Zeolite-like Magnesium Aluminophosphates with
 Intersecting 8-Ring Channels
;
_journal_name_full 'RSC Adv.'
_journal_paper_doi 10.1039/C4RA10950C
_journal_year 2014
_chemical_formula_sum 'C2 H10 Al3 Mg N O18 P4'
_chemical_formula_weight 565.24
_chemical_name_systematic
; 
 ? 
;
_space_group_IT_number 14
_symmetry_cell_setting monoclinic
_symmetry_space_group_name_Hall '-P 2yn'
_symmetry_space_group_name_H-M 'P 1 21/n 1'
_atom_sites_solution_primary direct
_atom_sites_solution_secondary difmap
_audit_creation_method SHELXL-97
_cell_angle_alpha 90.00
_cell_angle_beta 92.24(3)
_cell_angle_gamma 90.00
_cell_formula_units_Z 4
_cell_length_a 8.1871(16)
_cell_length_b 14.690(3)
_cell_length_c 14.096(3)
_cell_measurement_temperature 293(2)
_cell_measurement_theta_max 27.47
_cell_measurement_theta_min 3.13
_cell_volume 1694.0(6)
_computing_cell_refinement 'Bruker SMART Apex 2'
_computing_data_collection 'Bruker SMART Apex 2'
_computing_data_reduction 'Bruker SAINT'
_computing_molecular_graphics SHELXP-97
_computing_publication_material SHELXTL
_computing_structure_refinement 'SHELXL-97 (Sheldrick, 1997)'
_computing_structure_solution 'SHELXS-97 (Sheldrick, 1990)'
_diffrn_ambient_temperature 293(2)
_diffrn_measured_fraction_theta_full 0.982
_diffrn_measured_fraction_theta_max 0.982
_diffrn_measurement_device_type 'CCD area detector'
_diffrn_measurement_method 'phi and omega scans'
_diffrn_radiation_monochromator graphite
_diffrn_radiation_source 'fine-focus sealed tube'
_diffrn_radiation_type MoK\a
_diffrn_radiation_wavelength 0.71073
_diffrn_reflns_av_R_equivalents 0.0255
_diffrn_reflns_av_sigmaI/netI 0.0209
_diffrn_reflns_limit_h_max 10
_diffrn_reflns_limit_h_min -10
_diffrn_reflns_limit_k_max 17
_diffrn_reflns_limit_k_min -19
_diffrn_reflns_limit_l_max 18
_diffrn_reflns_limit_l_min -18
_diffrn_reflns_number 15881
_diffrn_reflns_theta_full 27.47
_diffrn_reflns_theta_max 27.47
_diffrn_reflns_theta_min 3.13
_exptl_absorpt_coefficient_mu 0.738
_exptl_absorpt_correction_T_max 0.9298
_exptl_absorpt_correction_T_min 0.9298
_exptl_absorpt_correction_type multi-scan
_exptl_absorpt_process_details sadabs
_exptl_crystal_colour white
_exptl_crystal_density_diffrn 2.216
_exptl_crystal_density_method 'not measured'
_exptl_crystal_description rod
_exptl_crystal_F_000 1136
_exptl_crystal_size_max 0.10
_exptl_crystal_size_mid 0.10
_exptl_crystal_size_min 0.10
_refine_diff_density_max 0.639
_refine_diff_density_min -0.573
_refine_diff_density_rms 0.094
_refine_ls_extinction_method none
_refine_ls_goodness_of_fit_ref 1.080
_refine_ls_matrix_type full
_refine_ls_number_parameters 262
_refine_ls_number_reflns 3818
_refine_ls_number_restraints 0
_refine_ls_restrained_S_all 1.080
_refine_ls_R_factor_all 0.0372
_refine_ls_R_factor_gt 0.0342
_refine_ls_shift/su_max 0.001
_refine_ls_shift/su_mean 0.000
_refine_ls_structure_factor_coef Fsqd
_refine_ls_weighting_details 'calc w=1/[\s^2^(Fo^2^)+(0.0461P)^2^+3.5324P] where P=(Fo^2^+2Fc^2^)/3'
_refine_ls_weighting_scheme calc
_refine_ls_wR_factor_gt 0.0951
_refine_ls_wR_factor_ref 0.0964
_reflns_number_gt 3488
_reflns_number_total 3818
_reflns_threshold_expression >2sigma(I)
_cod_data_source_file c4ra10950c2.cif
_cod_data_source_block JU95
_cod_depositor_comments
;
The following automatic conversions were performed:

'_symmetry_cell_setting' value 'Monoclinic' changed to 'monoclinic'
according to
/usr/data/users/saulius/crontab/automatic-downloads/rss-feeds/RSC/lib/dictionaries/cif_core.dic
dictionary named 'cif_core.dic' version 2.4.2 from 2011-04-26.

Automatic conversion script
Id: cif_fix_values 2827 2014-09-09 07:05:25Z andrius 
;
_cod_original_sg_symbol_H-M 'P 21/n'
_cod_database_code 7218577

loop_
_symmetry_equiv_pos_as_xyz
'x, y, z'
'-x+1/2, y+1/2, -z+1/2'
'-x, -y, -z'
'x-1/2, -y-1/2, z-1/2'

loop_
_atom_site_label
_atom_site_type_symbol
_atom_site_fract_x
_atom_site_fract_y
_atom_site_fract_z
_atom_site_U_iso_or_equiv
_atom_site_adp_type
_atom_site_occupancy
_atom_site_symmetry_multiplicity
_atom_site_calc_flag
P1 P 0.12445(8) 0.55718(4) 0.29306(4) 0.01101(14) Uani 1 1 d
P2 P -0.12832(8) 0.78329(4) 0.59383(4) 0.01184(14) Uani 1 1 d
P3 P 0.12399(7) 0.17289(4) -0.23350(4) 0.01267(14) Uani 1 1 d
P4 P 0.18767(8) 0.37041(4) 0.07400(4) 0.01219(14) Uani 1 1 d
Al1 Al 0.00767(9) 0.36014(5) 0.26019(5) 0.01129(16) Uani 1 1 d
Al2 Al 0.03560(9) 0.72538(5) 0.41092(5) 0.01171(16) Uani 1 1 d
Al3 Al -0.00500(9) 0.33231(5) -0.11410(5) 0.01309(16) Uani 1 1 d
Mg8 Mg 0.46358(10) 0.51370(6) 0.18063(6) 0.01294(18) Uani 1 1 d
O1 O 0.0784(2) 0.61302(12) 0.38038(12) 0.0162(4) Uani 1 1 d
O2 O 0.3037(2) 0.56439(14) 0.27761(14) 0.0228(4) Uani 1 1 d
O5 O -0.0677(2) 0.72073(13) 0.51509(13) 0.0201(4) Uani 1 1 d
O13 O 0.0469(2) 0.35922(14) 0.14129(13) 0.0228(4) Uani 1 1 d
O14 O 0.1100(2) 0.38600(13) -0.02538(12) 0.0187(4) Uani 1 1 d
O3 O 0.0748(3) 0.45936(13) 0.31516(14) 0.0243(4) Uani 1 1 d
O4 O 0.0176(2) 0.59072(14) 0.20794(13) 0.0212(4) Uani 1 1 d
O6 O -0.0471(3) 0.87355(14) 0.59483(17) 0.0351(6) Uani 1 1 d
O9 O 0.1001(3) 0.23480(14) -0.14745(15) 0.0274(5) Uani 1 1 d
O10 O 0.0925(3) 0.22869(14) -0.32328(15) 0.0282(5) Uani 1 1 d
O15 O 0.2764(3) 0.27827(15) 0.07248(16) 0.0293(5) Uani 1 1 d
O16 O 0.2971(3) 0.44747(16) 0.10031(15) 0.0318(5) Uani 1 1 d
O11 O 0.0155(3) 0.09181(14) -0.22916(15) 0.0314(5) Uani 1 1 d
O12 O 0.3016(3) 0.1444(2) -0.22820(18) 0.0522(8) Uani 1 1 d
O7 O -0.1008(4) 0.73301(16) 0.68707(15) 0.0443(7) Uani 1 1 d
O8 O -0.3116(3) 0.7935(2) 0.57492(19) 0.0440(7) Uani 1 1 d
O17 O 0.6500(3) 0.46896(14) 0.09067(14) 0.0271(5) Uani 1 1 d
O18 O 0.6516(3) 0.59250(18) 0.26032(17) 0.0387(6) Uani 1 1 d
N1 N 0.0834(4) 0.0845(2) 0.0199(2) 0.0403(7) Uani 1 1 d
C2 C 0.1700(4) 0.0050(3) -0.0203(3) 0.0395(8) Uani 1 1 d
C1 C -0.0934(5) 0.0822(3) -0.0142(4) 0.0542(12) Uani 1 1 d

loop_
_atom_site_aniso_label
_atom_site_aniso_U_11
_atom_site_aniso_U_22
_atom_site_aniso_U_33
_atom_site_aniso_U_23
_atom_site_aniso_U_13
_atom_site_aniso_U_12
P1 0.0145(3) 0.0086(3) 0.0099(3) -0.0011(2) 0.0009(2) -0.0001(2)
P2 0.0147(3) 0.0107(3) 0.0103(3) -0.0001(2) 0.0029(2) 0.0030(2)
P3 0.0114(3) 0.0137(3) 0.0129(3) 0.0008(2) 0.0005(2) 0.0029(2)
P4 0.0130(3) 0.0145(3) 0.0090(3) 0.0004(2) -0.0008(2) 0.0007(2)
Al1 0.0129(3) 0.0103(3) 0.0108(3) 0.0005(2) 0.0012(2) -0.0018(3)
Al2 0.0146(3) 0.0102(3) 0.0105(3) -0.0009(2) 0.0019(3) 0.0000(3)
Al3 0.0136(3) 0.0163(4) 0.0092(3) 0.0001(3) -0.0004(3) -0.0020(3)
Mg8 0.0153(4) 0.0106(4) 0.0130(4) -0.0002(3) 0.0016(3) -0.0008(3)
O1 0.0223(9) 0.0133(8) 0.0131(8) -0.0025(6) 0.0030(7) 0.0032(7)
O2 0.0177(9) 0.0247(10) 0.0264(10) -0.0027(8) 0.0064(7) 0.0020(8)
O5 0.0271(10) 0.0178(9) 0.0158(9) -0.0044(7) 0.0085(7) 0.0026(8)
O13 0.0225(10) 0.0328(11) 0.0135(9) 0.0024(8) 0.0055(7) 0.0024(9)
O14 0.0234(9) 0.0224(9) 0.0100(8) -0.0009(7) -0.0030(7) 0.0003(8)
O3 0.0406(12) 0.0127(9) 0.0197(9) -0.0007(7) 0.0027(8) -0.0087(9)
O4 0.0263(10) 0.0238(10) 0.0132(8) 0.0028(7) -0.0039(7) 0.0010(8)
O6 0.0477(14) 0.0170(10) 0.0425(13) -0.0111(9) 0.0241(11) -0.0111(10)
O9 0.0392(12) 0.0204(10) 0.0222(10) -0.0081(8) -0.0042(9) 0.0044(9)
O10 0.0384(12) 0.0236(11) 0.0220(10) 0.0090(8) -0.0043(9) 0.0052(9)
O15 0.0279(11) 0.0268(11) 0.0332(12) 0.0057(9) 0.0033(9) 0.0147(9)
O16 0.0318(12) 0.0362(12) 0.0269(11) -0.0066(9) -0.0067(9) -0.0150(10)
O11 0.0514(14) 0.0204(10) 0.0231(10) -0.0053(8) 0.0093(9) -0.0142(10)
O12 0.0162(11) 0.108(3) 0.0327(13) 0.0104(14) 0.0043(9) 0.0247(14)
O7 0.094(2) 0.0252(11) 0.0145(10) 0.0069(8) 0.0078(11) 0.0303(13)
O8 0.0169(10) 0.0695(18) 0.0455(14) -0.0256(13) -0.0001(9) 0.0142(12)
O17 0.0349(12) 0.0241(10) 0.0231(10) 0.0040(8) 0.0118(8) 0.0041(9)
O18 0.0332(12) 0.0456(15) 0.0370(13) 0.0012(11) -0.0016(10) -0.0139(11)
N1 0.0375(16) 0.0294(15) 0.0526(19) 0.0049(13) -0.0147(14) -0.0073(13)
C2 0.0270(16) 0.054(2) 0.0372(18) -0.0114(16) -0.0001(13) -0.0078(16)
C1 0.036(2) 0.0260(18) 0.098(4) 0.0023(19) -0.034(2) 0.0012(16)

loop_
_atom_type_symbol
_atom_type_description
_atom_type_scat_dispersion_real
_atom_type_scat_dispersion_imag
_atom_type_scat_source
C C 0.0033 0.0016 'International Tables Vol C Tables 4.2.6.8 and 6.1.1.4'
H H 0.0000 0.0000 'International Tables Vol C Tables 4.2.6.8 and 6.1.1.4'
N N 0.0061 0.0033 'International Tables Vol C Tables 4.2.6.8 and 6.1.1.4'
O O 0.0106 0.0060 'International Tables Vol C Tables 4.2.6.8 and 6.1.1.4'
Mg Mg 0.0486 0.0363 'International Tables Vol C Tables 4.2.6.8 and 6.1.1.4'
Al Al 0.0645 0.0514 'International Tables Vol C Tables 4.2.6.8 and 6.1.1.4'
P P 0.1023 0.0942 'International Tables Vol C Tables 4.2.6.8 and 6.1.1.4'

loop_
_geom_angle_atom_site_label_1
_geom_angle_atom_site_label_2
_geom_angle_atom_site_label_3
_geom_angle
_geom_angle_site_symmetry_1
_geom_angle_site_symmetry_3
O2 P1 O3 111.51(12) . .
O2 P1 O1 110.56(11) . .
O3 P1 O1 105.23(11) . .
O2 P1 O4 113.28(12) . .
O3 P1 O4 108.19(12) . .
O1 P1 O4 107.67(11) . .
O6 P2 O7 112.06(16) . .
O6 P2 O8 110.66(16) . .
O7 P2 O8 108.17(18) . .
O6 P2 O5 112.59(12) . .
O7 P2 O5 107.04(12) . .
O8 P2 O5 106.01(13) . .
O11 P3 O12 110.51(17) . .
O11 P3 O10 112.52(13) . .
O12 P3 O10 108.78(14) . .
O11 P3 O9 110.29(12) . .
O12 P3 O9 106.11(15) . .
O10 P3 O9 108.39(12) . .
O16 P4 O13 112.93(13) . .
O16 P4 O14 109.87(12) . .
O13 P4 O14 106.67(11) . .
O16 P4 O15 113.26(14) . .
O13 P4 O15 106.38(12) . .
O14 P4 O15 107.36(12) . .
O12 Al1 O13 108.47(12) 4_566 .
O12 Al1 O7 110.58(16) 4_566 3_566
O13 Al1 O7 108.58(11) . 3_566
O12 Al1 O3 106.74(14) 4_566 .
O13 Al1 O3 112.04(10) . .
O7 Al1 O3 110.42(13) 3_566 .
O5 Al2 O10 108.69(11) . 3_565
O5 Al2 O15 111.46(11) . 2
O10 Al2 O15 115.66(12) 3_565 2
O5 Al2 O1 106.42(9) . .
O10 Al2 O1 108.38(10) 3_565 .
O15 Al2 O1 105.77(11) 2 .
O8 Al3 O14 112.19(12) 2_445 .
O8 Al3 O4 115.71(12) 2_445 3_565
O14 Al3 O4 105.55(10) . 3_565
O8 Al3 O9 105.09(14) 2_445 .
O14 Al3 O9 108.04(10) . .
O4 Al3 O9 110.10(10) 3_565 .
O16 Mg8 O11 96.00(11) . 4_666
O16 Mg8 O6 92.68(11) . 4_675
O11 Mg8 O6 170.00(11) 4_666 4_675
O16 Mg8 O2 96.59(10) . .
O11 Mg8 O2 89.04(9) 4_666 .
O6 Mg8 O2 94.91(9) 4_675 .
O16 Mg8 O17 90.08(10) . .
O11 Mg8 O17 90.01(9) 4_666 .
O6 Mg8 O17 85.01(9) 4_675 .
O2 Mg8 O17 173.32(10) . .
O16 Mg8 O18 175.92(10) . .
O11 Mg8 O18 87.53(11) 4_666 .
O6 Mg8 O18 83.63(11) 4_675 .
O2 Mg8 O18 85.48(9) . .
O17 Mg8 O18 87.88(10) . .
P1 O1 Al2 139.45(12) . .
P1 O2 Mg8 136.11(13) . .
P2 O5 Al2 140.68(13) . .
P4 O13 Al1 141.03(14) . .
P4 O14 Al3 142.08(13) . .
P1 O3 Al1 141.53(13) . .
P1 O4 Al3 144.69(14) . 3_565
P2 O6 Mg8 137.44(14) . 4_576
P3 O9 Al3 141.17(15) . .
P3 O10 Al2 152.19(16) . 3_565
P4 O15 Al2 144.24(16) . 2_545
P4 O16 Mg8 155.40(16) . .
P3 O11 Mg8 133.84(13) . 4_565
P3 O12 Al1 163.8(2) . 4_665
P2 O7 Al1 144.08(16) . 3_566
P2 O8 Al3 147.68(17) . 2_455
C2 N1 C1 109.1(3) . .
N1 C2 C1 109.4(3) . 3
N1 C1 C2 108.7(3) . 3

loop_
_geom_bond_atom_site_label_1
_geom_bond_atom_site_label_2
_geom_bond_distance
_geom_bond_site_symmetry_2
P1 O2 1.496(2) .
P1 O3 1.5287(19) .
P1 O1 1.5383(18) .
P1 O4 1.5382(19) .
P2 O6 1.483(2) .
P2 O7 1.517(2) .
P2 O8 1.521(2) .
P2 O5 1.5380(18) .
P3 O11 1.489(2) .
P3 O12 1.512(2) .
P3 O10 1.521(2) .
P3 O9 1.535(2) .
P4 O16 1.482(2) .
P4 O13 1.530(2) .
P4 O14 1.5328(18) .
P4 O15 1.537(2) .
Al1 O12 1.703(2) 4_566
Al1 O13 1.719(2) .
Al1 O7 1.721(2) 3_566
Al1 O3 1.730(2) .
Al2 O5 1.725(2) .
Al2 O10 1.726(2) 3_565
Al2 O15 1.732(2) 2
Al2 O1 1.7448(19) .
Al3 O8 1.718(2) 2_445
Al3 O14 1.726(2) .
Al3 O4 1.740(2) 3_565
Al3 O9 1.745(2) .
Mg8 O16 1.992(2) .
Mg8 O11 2.039(2) 4_666
Mg8 O6 2.051(2) 4_675
Mg8 O2 2.068(2) .
Mg8 O17 2.126(2) .
Mg8 O18 2.199(3) .
O4 Al3 1.740(2) 3_565
O6 Mg8 2.051(2) 4_576
O10 Al2 1.726(2) 3_565
O15 Al2 1.732(2) 2_545
O11 Mg8 2.039(2) 4_565
O12 Al1 1.703(2) 4_665
O7 Al1 1.721(2) 3_566
O8 Al3 1.718(2) 2_455
N1 C2 1.489(5) .
N1 C1 1.508(4) .
C2 C1 1.514(6) 3
C1 C2 1.514(6) 3
